data_1561098
loop_
_publ_author_name
'Jones, Zachary R.'
'Livshits, Maksim Y.'
'White, Frankie D.'
'Dalodi\`ere, Elodie'
'Ferrier, Maryline G.'
'Lilley, Laura M.'
'Knope, Karah E.'
'Kozimor, Stosh A.'
'Mocko, Veronika'
'Scott, Brian L.'
'Stein, Benjamin W.'
'Wacker, Jennifer N.'
'Woen, David H.'

_publ_section_title
;
 Advancing understanding of actinide(iii) (Ac, Am, Cm) aqueous
 complexation chemistry
;
_journal_issue 15
_journal_name_full 'Chemical Science'
_journal_page_first 5638
_journal_page_last 5654
_journal_paper_doi 10.1039/D1SC00233C
_journal_volume 12
_journal_year 2021
_chemical_formula_moiety 'Am H2O 3(C2 O2 H3) 2(C2 O2 H3) 2(N) + [solvent]'
_chemical_formula_sum 'C10 H17 Am N2 O11'
_chemical_formula_weight 582.52
_space_group_crystal_system monoclinic
_space_group_IT_number 14
_space_group_name_Hall '-P 2yn'
_space_group_name_H-M_alt 'P 1 21/n 1'
_atom_sites_solution_hydrogens mixed
_atom_sites_solution_primary dual
_audit_creation_date 2019-11-26
_audit_creation_method
;
Olex2 1.2
(compiled 2018.05.29 svn.r3508 for OlexSys, GUI svn.r5506)
;
_audit_update_record
;
2020-07-14 deposited with the CCDC.	2021-03-17 downloaded from the CCDC.
;
_cell_angle_alpha 90
_cell_angle_beta 97.2970(10)
_cell_angle_gamma 90
_cell_formula_units_Z 4
_cell_length_a 6.7963(3)
_cell_length_b 15.0543(8)
_cell_length_c 20.4812(11)
_cell_measurement_reflns_used 9896
_cell_measurement_temperature 298(2)
_cell_measurement_theta_max 33.57
_cell_measurement_theta_min 2.42
_cell_volume 2078.53(18)
_computing_cell_refinement 'SAINT V8.38A (?, 2016)'
_computing_data_reduction 'SAINT V8.38A (?, 2016)'
_computing_molecular_graphics 'Olex2 (Dolomanov et al., 2009)'
_computing_publication_material 'Olex2 (Dolomanov et al., 2009)'
_computing_structure_refinement 'ShelXL (Sheldrick, 2015)'
_computing_structure_solution 'ShelXT (Sheldrick, 2015)'
_diffrn_ambient_temperature 298.39
_diffrn_measured_fraction_theta_full 0.999
_diffrn_measured_fraction_theta_max 0.995
_diffrn_measurement_device_type 'Bruker APEX-II CCD'
_diffrn_measurement_method '\f and \w scans'
_diffrn_radiation_type MoK\a
_diffrn_radiation_wavelength 0.71073
_diffrn_reflns_av_R_equivalents 0.0382
_diffrn_reflns_av_unetI/netI 0.0250
_diffrn_reflns_Laue_measured_fraction_full 0.999
_diffrn_reflns_Laue_measured_fraction_max 0.995
_diffrn_reflns_limit_h_max 10
_diffrn_reflns_limit_h_min -10
_diffrn_reflns_limit_k_max 23
_diffrn_reflns_limit_k_min -23
_diffrn_reflns_limit_l_max 31
_diffrn_reflns_limit_l_min -31
_diffrn_reflns_number 47585
_diffrn_reflns_point_group_measured_fraction_full 0.999
_diffrn_reflns_point_group_measured_fraction_max 0.995
_diffrn_reflns_theta_full 25.242
_diffrn_reflns_theta_max 33.733
_diffrn_reflns_theta_min 2.706
_diffrn_standards_number 0
_exptl_absorpt_coefficient_mu 3.739
_exptl_absorpt_correction_T_max 0.7467
_exptl_absorpt_correction_T_min 0.5233
_exptl_absorpt_correction_type multi-scan
_exptl_absorpt_process_details
'SADABS-2016/2 (Bruker,2016/2) was used for absorption correction. wR2(int) was 0.1195 before and 0.0485 after correction. The Ratio of minimum to maximum transmission is 0.7008. The \l/2 correction factor is Not present.'
_exptl_crystal_colour peach
_exptl_crystal_density_diffrn 1.884
_exptl_crystal_description 'rectangular blocks'
_exptl_crystal_F_000 1219
_exptl_crystal_size_max 0.8
_exptl_crystal_size_mid 0.3
_exptl_crystal_size_min 0.3
_refine_diff_density_max 2.366
_refine_diff_density_min -0.868
_refine_diff_density_rms 0.206
_refine_ls_extinction_method none
_refine_ls_goodness_of_fit_ref 1.090
_refine_ls_hydrogen_treatment constr
_refine_ls_matrix_type full
_refine_ls_number_parameters 225
_refine_ls_number_reflns 8271
_refine_ls_number_restraints 0
_refine_ls_restrained_S_all 1.090
_refine_ls_R_factor_all 0.0367
_refine_ls_R_factor_gt 0.0284
_refine_ls_shift/su_max 0.005
_refine_ls_shift/su_mean 0.000
_refine_ls_structure_factor_coef Fsqd
_refine_ls_weighting_details 'w=1/[\s^2^(Fo^2^)+(0.0382P)^2^+2.2947P] where P=(Fo^2^+2Fc^2^)/3'
_refine_ls_weighting_scheme calc
_refine_ls_wR_factor_gt 0.0719
_refine_ls_wR_factor_ref 0.0749
_reflns_Friedel_coverage 0.000
_reflns_number_gt 7049
_reflns_number_total 8271
_reflns_threshold_expression 'I > 2\s(I)'
_cod_data_source_file d1sc00233c2.cif
_cod_data_source_block amoac_1nov
_cod_depositor_comments 'Adding full bibliography for 1561098--1561100.cif.'
_cod_original_formula_sum 'Am O11 N2 C10 H17'
_cod_database_code 1561098
_shelx_shelxl_version_number 2018/3
_shelx_space_group_comment
;
The symmetry employed for this shelxl refinement is uniquely defined
by the following loop, which should always be used as a source of
symmetry information in preference to the above space-group names.
They are only intended as comments.
;
_shelx_estimated_absorpt_t_max 0.371
_shelx_estimated_absorpt_t_min 0.137
_olex2_refinement_description
;
1. Fixed Uiso
 At 1.5 times of:
  All C(H,H,H) groups, All O(H,H) groups
2.a Free rotating group:
 O11(H11A,H11B)
2.b Idealised Me refined as rotating group:
 C3(H3A,H3B,H3C), C9(H9A,H9B,H9C), C1(H1A,H1B,H1C), C5(H5A,H5B,H5C), C7(H7A,
 H7B,H7C)
;
_olex2_submission_special_instructions 'No special instructions were received'

loop_
_space_group_symop_operation_xyz
'x, y, z'
'-x+1/2, y+1/2, -z+1/2'
'-x, -y, -z'
'x-1/2, -y-1/2, z-1/2'

loop_
_atom_site_label
_atom_site_type_symbol
_atom_site_fract_x
_atom_site_fract_y
_atom_site_fract_z
_atom_site_U_iso_or_equiv
_atom_site_adp_type
_atom_site_occupancy
_atom_site_site_symmetry_order
_atom_site_calc_flag
_atom_site_refinement_flags_posn
_atom_site_refinement_flags_adp
_atom_site_refinement_flags_occupancy
_atom_site_disorder_assembly
_atom_site_disorder_group
Am1 Am 0.53107(2) 0.59582(2) 0.78159(2) 0.02263(4) Uani 1 1 d . . . . .
O4 O 0.4045(3) 0.46776(16) 0.84780(13) 0.0363(5) Uani 1 1 d . . . . .
O9 O -0.1291(3) 0.64330(19) 0.79693(13) 0.0392(6) Uani 1 1 d . . . . .
O2 O 0.4973(4) 0.75235(17) 0.82807(13) 0.0428(6) Uani 1 1 d . . . . .
O3 O 0.7258(3) 0.47534(18) 0.85025(14) 0.0410(6) Uani 1 1 d . . . . .
O10 O 0.1791(3) 0.6180(2) 0.78414(15) 0.0439(6) Uani 1 1 d . . . . .
O7 O 0.4200(5) 0.7936(2) 0.61659(14) 0.0520(7) Uani 1 1 d . . . . .
O8 O 0.4963(4) 0.6856(2) 0.68648(13) 0.0447(6) Uani 1 1 d . . . . .
O1 O 0.5385(5) 0.64705(17) 0.90140(12) 0.0448(6) Uani 1 1 d . . . . .
O5 O 0.6940(4) 0.4939(2) 0.70465(15) 0.0497(7) Uani 1 1 d . . . . .
O6 O 0.3722(5) 0.4815(2) 0.70036(15) 0.0531(7) Uani 1 1 d . . . . .
N2 N 0.3602(5) 0.8838(2) 0.50204(14) 0.0387(7) Uani 1 1 d . . . . .
O11 O 0.4579(5) 0.89420(19) 0.7351(2) 0.0496(7) Uani 1 1 d . . . . .
H11A H 0.458873 0.862851 0.700620 0.074 Uiso 1 1 d G . . . .
H11B H 0.467894 0.856729 0.766429 0.074 Uiso 1 1 d G . . . .
C4 C 0.5757(5) 0.4427(2) 0.87110(16) 0.0288(6) Uani 1 1 d . . . . .
N1 N 1.0908(5) 0.5413(3) 0.91197(16) 0.0479(8) Uani 1 1 d . . . . .
C10 C 0.0217(4) 0.6594(2) 0.76998(15) 0.0272(5) Uani 1 1 d . . . . .
C2 C 0.5097(5) 0.7281(2) 0.88610(17) 0.0348(7) Uani 1 1 d . . . . .
C8 C 0.4691(5) 0.7155(2) 0.62930(16) 0.0349(7) Uani 1 1 d . . . . .
C6 C 0.5320(7) 0.4591(3) 0.6807(2) 0.0448(9) Uani 1 1 d . . . . .
C3 C 0.5996(6) 0.3740(3) 0.9245(2) 0.0467(9) Uani 1 1 d . . . . .
H3A H 0.728491 0.347279 0.926417 0.070 Uiso 1 1 calc GR . . . .
H3B H 0.499543 0.329140 0.915260 0.070 Uiso 1 1 calc GR . . . .
H3C H 0.586174 0.401559 0.965946 0.070 Uiso 1 1 calc GR . . . .
C9 C 0.0108(6) 0.7327(3) 0.7208(2) 0.0558(12) Uani 1 1 d . . . . .
H9A H -0.116126 0.731427 0.694228 0.084 Uiso 1 1 calc GR . . . .
H9B H 0.113724 0.725139 0.693244 0.084 Uiso 1 1 calc GR . . . .
H9C H 0.027747 0.788621 0.743291 0.084 Uiso 1 1 calc GR . . . .
C1 C 0.4891(9) 0.7932(3) 0.9402(3) 0.0691(15) Uani 1 1 d . . . . .
H1A H 0.465029 0.851370 0.921770 0.104 Uiso 1 1 calc GR . . . .
H1B H 0.609096 0.793818 0.970511 0.104 Uiso 1 1 calc GR . . . .
H1C H 0.380076 0.775976 0.962976 0.104 Uiso 1 1 calc GR . . . .
C5 C 0.5311(11) 0.3914(4) 0.6268(4) 0.088(2) Uani 1 1 d . . . . .
H5A H 0.431043 0.347562 0.631287 0.132 Uiso 1 1 calc GR . . . .
H5B H 0.658544 0.363107 0.629873 0.132 Uiso 1 1 calc GR . . . .
H5C H 0.503067 0.420144 0.584820 0.132 Uiso 1 1 calc GR . . . .
C7 C 0.5017(12) 0.6551(4) 0.5736(3) 0.090(2) Uani 1 1 d . . . . .
H7A H 0.410672 0.606186 0.572106 0.135 Uiso 1 1 calc GR . . . .
H7B H 0.635309 0.633049 0.580155 0.135 Uiso 1 1 calc GR . . . .
H7C H 0.480158 0.687397 0.532934 0.135 Uiso 1 1 calc GR . . . .

loop_
_atom_site_aniso_label
_atom_site_aniso_U_11
_atom_site_aniso_U_22
_atom_site_aniso_U_33
_atom_site_aniso_U_23
_atom_site_aniso_U_13
_atom_site_aniso_U_12
Am1 0.01462(5) 0.02687(5) 0.02679(6) 0.00588(3) 0.00423(3) 0.00215(3)
O4 0.0241(10) 0.0376(12) 0.0466(13) 0.0138(10) 0.0029(9) 0.0002(9)
O9 0.0191(10) 0.0512(15) 0.0483(14) 0.0086(12) 0.0087(9) -0.0043(10)
O2 0.0577(17) 0.0326(12) 0.0386(13) 0.0071(10) 0.0076(12) 0.0059(11)
O3 0.0246(11) 0.0426(13) 0.0562(16) 0.0198(12) 0.0072(10) 0.0029(10)
O10 0.0172(10) 0.0587(16) 0.0564(17) 0.0166(13) 0.0072(10) 0.0081(10)
O7 0.071(2) 0.0489(16) 0.0365(14) 0.0148(12) 0.0065(13) 0.0099(15)
O8 0.0458(15) 0.0548(16) 0.0339(13) 0.0179(12) 0.0066(11) 0.0048(12)
O1 0.0682(19) 0.0329(12) 0.0318(12) 0.0042(10) 0.0002(12) 0.0065(12)
O5 0.0369(14) 0.0600(18) 0.0507(16) -0.0163(13) 0.0000(12) 0.0149(12)
O6 0.0444(16) 0.0629(19) 0.0531(17) -0.0150(15) 0.0107(13) -0.0143(14)
N2 0.0400(16) 0.0467(16) 0.0287(13) 0.0089(12) 0.0018(12) -0.0138(13)
O11 0.0410(16) 0.0445(16) 0.0623(18) 0.0091(13) 0.0031(14) 0.0020(11)
C4 0.0307(14) 0.0261(13) 0.0298(14) 0.0024(11) 0.0043(11) 0.0030(11)
N1 0.0354(16) 0.069(2) 0.0408(17) 0.0075(16) 0.0120(13) 0.0122(15)
C10 0.0153(11) 0.0322(14) 0.0340(14) 0.0016(11) 0.0029(10) -0.0024(9)
C2 0.0360(16) 0.0336(16) 0.0348(16) -0.0015(12) 0.0039(13) 0.0004(13)
C8 0.0305(15) 0.0426(17) 0.0308(15) 0.0095(13) 0.0012(12) -0.0003(13)
C6 0.051(2) 0.044(2) 0.0388(18) -0.0063(15) 0.0025(16) 0.0067(17)
C3 0.045(2) 0.051(2) 0.044(2) 0.0230(18) 0.0039(16) 0.0046(17)
C9 0.039(2) 0.055(3) 0.075(3) 0.032(2) 0.013(2) 0.0006(18)
C1 0.108(4) 0.044(2) 0.057(3) -0.012(2) 0.016(3) 0.014(3)
C5 0.092(5) 0.088(4) 0.081(4) -0.048(4) -0.003(4) 0.016(3)
C7 0.161(7) 0.063(3) 0.043(3) -0.001(2) 0.001(3) 0.029(4)

loop_
_atom_type_symbol
_atom_type_description
_atom_type_scat_dispersion_real
_atom_type_scat_dispersion_imag
_atom_type_scat_source
C C 0.0033 0.0016 'International Tables Vol C Tables 4.2.6.8 and 6.1.1.4'
H H 0.0000 0.0000 'International Tables Vol C Tables 4.2.6.8 and 6.1.1.4'
N N 0.0061 0.0033 'International Tables Vol C Tables 4.2.6.8 and 6.1.1.4'
O O 0.0106 0.0060 'International Tables Vol C Tables 4.2.6.8 and 6.1.1.4'
Pu Pu -9.4100 4.3056 'International Tables Vol C Tables 4.2.6.8 and 6.1.1.4'
Am Am -7.8986 4.5125 'International Tables Vol C Tables 4.2.6.8 and 6.1.1.4'

loop_
_geom_angle_atom_site_label_1
_geom_angle_atom_site_label_2
_geom_angle_atom_site_label_3
_geom_angle
_geom_angle_site_symmetry_1
_geom_angle_site_symmetry_3
_geom_angle_publ_flag
O4 Am1 C4 25.29(8) . . ?
O4 Am1 C2 94.19(9) . . ?
O4 Am1 C6 82.86(11) . . ?
O9 Am1 O4 122.41(8) 1_655 . ?
O9 Am1 O2 78.90(10) 1_655 . ?
O9 Am1 O3 73.58(8) 1_655 . ?
O9 Am1 O10 153.21(11) 1_655 . ?
O9 Am1 O1 83.31(10) 1_655 . ?
O9 Am1 O5 76.93(10) 1_655 . ?
O9 Am1 O6 127.59(10) 1_655 . ?
O9 Am1 C4 97.52(9) 1_655 . ?
O9 Am1 C2 80.72(10) 1_655 . ?
O9 Am1 C6 102.36(11) 1_655 . ?
O2 Am1 O4 116.27(8) . . ?
O2 Am1 O1 50.24(8) . . ?
O2 Am1 C4 119.80(8) . . ?
O2 Am1 C2 24.76(9) . . ?
O2 Am1 C6 156.95(10) . . ?
O3 Am1 O4 50.35(7) . . ?
O3 Am1 O2 120.81(9) . . ?
O3 Am1 O1 75.02(9) . . ?
O3 Am1 C4 25.22(8) . . ?
O3 Am1 C2 98.62(10) . . ?
O3 Am1 C6 80.90(11) . . ?
O10 Am1 O4 72.19(8) . . ?
O10 Am1 O2 74.34(10) . . ?
O10 Am1 O3 121.94(8) . . ?
O10 Am1 O1 80.66(10) . . ?
O10 Am1 O5 127.13(10) . . ?
O10 Am1 O6 76.62(11) . . ?
O10 Am1 C4 96.81(9) . . ?
O10 Am1 C2 75.57(11) . . ?
O10 Am1 C6 101.74(12) . . ?
O8 Am1 O4 149.50(9) . . ?
O8 Am1 O9 86.05(9) . 1_655 ?
O8 Am1 O2 77.02(9) . . ?
O8 Am1 O3 148.32(9) . . ?
O8 Am1 O10 86.75(10) . . ?
O8 Am1 O1 127.25(9) . . ?
O8 Am1 O5 80.81(10) . . ?
O8 Am1 O6 81.82(11) . . ?
O8 Am1 C4 163.16(10) . . ?
O8 Am1 C2 101.78(10) . . ?
O8 Am1 C6 80.10(11) . . ?
O1 Am1 O4 71.81(9) . . ?
O1 Am1 C4 69.58(8) . . ?
O1 Am1 C2 25.49(9) . . ?
O1 Am1 C6 152.60(10) . . ?
O5 Am1 O4 94.33(10) . . ?
O5 Am1 O2 148.09(10) . . ?
O5 Am1 O3 71.23(10) . . ?
O5 Am1 O1 144.48(9) . . ?
O5 Am1 C4 83.97(10) . . ?
O5 Am1 C2 157.28(10) . . ?
O5 Am1 C6 25.56(11) . . ?
O6 Am1 O4 72.17(10) . . ?
O6 Am1 O2 144.75(10) . . ?
O6 Am1 O3 91.53(11) . . ?
O6 Am1 O1 141.79(10) . . ?
O6 Am1 O5 50.87(9) . . ?
O6 Am1 C4 83.01(10) . . ?
O6 Am1 C2 151.68(10) . . ?
O6 Am1 C6 25.32(11) . . ?
C4 Am1 C2 95.04(9) . . ?
C6 Am1 C4 83.07(11) . . ?
C6 Am1 C2 176.55(11) . . ?
C4 O4 Am1 94.01(19) . . ?
C10 O9 Am1 146.2(2) . 1_455 ?
C2 O2 Am1 95.0(2) . . ?
C4 O3 Am1 94.51(19) . . ?
C10 O10 Am1 152.8(2) . . ?
C8 O8 Am1 166.0(3) . . ?
C2 O1 Am1 94.0(2) . . ?
C6 O5 Am1 93.7(2) . . ?
C6 O6 Am1 94.5(2) . . ?
O4 C4 Am1 60.70(16) . . ?
O4 C4 C3 119.6(3) . . ?
O3 C4 Am1 60.27(16) . . ?
O3 C4 O4 120.4(3) . . ?
O3 C4 C3 120.0(3) . . ?
C3 C4 Am1 171.9(3) . . ?
O9 C10 C9 118.0(3) . . ?
O10 C10 O9 122.1(3) . . ?
O10 C10 C9 119.8(3) . . ?
O2 C2 Am1 60.26(19) . . ?
O2 C2 O1 120.8(3) . . ?
O2 C2 C1 121.1(4) . . ?
O1 C2 Am1 60.55(18) . . ?
O1 C2 C1 118.2(3) . . ?
C1 C2 Am1 177.0(3) . . ?
O7 C8 O8 122.9(4) . . ?
O7 C8 C7 118.5(3) . . ?
O8 C8 C7 118.6(4) . . ?
O5 C6 Am1 60.8(2) . . ?
O5 C6 C5 119.3(5) . . ?
O6 C6 Am1 60.2(2) . . ?
O6 C6 O5 120.9(4) . . ?
O6 C6 C5 119.7(5) . . ?
C5 C6 Am1 177.9(4) . . ?

loop_
_geom_bond_atom_site_label_1
_geom_bond_atom_site_label_2
_geom_bond_distance
_geom_bond_site_symmetry_2
_geom_bond_publ_flag
Am1 O4 2.567(2) . ?
Am1 O9 2.400(2) 1_655 ?
Am1 O2 2.563(3) . ?
Am1 O3 2.558(2) . ?
Am1 O10 2.422(2) . ?
Am1 O8 2.358(2) . ?
Am1 O1 2.566(3) . ?
Am1 O5 2.551(3) . ?
Am1 O6 2.538(3) . ?
Am1 C4 2.937(3) . ?
Am1 C2 2.940(3) . ?
Am1 C6 2.917(4) . ?
O4 C4 1.258(4) . ?
O9 C10 1.248(3) . ?
O2 C2 1.236(4) . ?
O3 C4 1.255(4) . ?
O10 C10 1.241(4) . ?
O7 C8 1.241(4) . ?
O8 C8 1.246(4) . ?
O1 C2 1.268(4) . ?
O5 C6 1.261(5) . ?
O6 C6 1.251(5) . ?
C4 C3 1.499(5) . ?
C10 C9 1.489(5) . ?
C2 C1 1.499(5) . ?
C8 C7 1.496(6) . ?
C6 C5 1.502(7) . ?

loop_
_smtbx_masks_void_nr
_smtbx_masks_void_average_x
_smtbx_masks_void_average_y
_smtbx_masks_void_average_z
_smtbx_masks_void_volume
_smtbx_masks_void_count_electrons
_smtbx_masks_void_content
1 -0.499 0.000 0.000 122.1 37.4 ?
2 -0.384 0.500 0.500 122.1 37.4 ?
